data_7243168
loop_
_publ_author_name
Alamgir,
'Talha, Khalid'
'Wang, Ying-Jie'
'Ullah, Raza'
'Wang, Bin'
'Wang, Lu'
'Wu, Wei'
'Chen, Sha'
'Xie, Lin-Hua'
'Li, Jian-Rong'

_publ_section_title
;
 Construction of a mixed ligand MOF as &#x201C;green catalyst&#x201D; for
 the photocatalytic degradation of organic dye in aqueous media
;
_journal_issue 38
_journal_name_full 'RSC Advances'
_journal_page_first 23838
_journal_page_last 23845
_journal_paper_doi 10.1039/D1RA02994K
_journal_volume 11
_journal_year 2021
_chemical_formula_sum 'C24 H26 N4 O7 Zn'
_chemical_formula_weight 547.86
_space_group_crystal_system monoclinic
_space_group_IT_number 13
_space_group_name_Hall '-P 2yc'
_space_group_name_H-M_alt 'P 1 2/c 1'
_atom_sites_solution_hydrogens geom
_audit_creation_method SHELXL-2018/1
_audit_update_record
;
2020-10-13 deposited with the CCDC.	2021-06-16 downloaded from the CCDC.
;
_cell_angle_alpha 90
_cell_angle_beta 101.289(8)
_cell_angle_gamma 90
_cell_formula_units_Z 2
_cell_length_a 9.9904(6)
_cell_length_b 6.0482(5)
_cell_length_c 21.616(2)
_cell_measurement_reflns_used 6828
_cell_measurement_temperature 293(2)
_cell_measurement_theta_max 65.026
_cell_measurement_theta_min 4.171
_cell_volume 1280.85(18)
_computing_cell_refinement 'Bruker FRAMBO'
_computing_data_collection 'Bruker FRAMBO'
_computing_data_reduction 'Bruker SAINT'
_computing_molecular_graphics 'Bruker SHELXTL'
_computing_publication_material 'Bruker SHELXTL'
_computing_structure_refinement 'SHELXL-2018/1 (Sheldrick, 2018)'
_computing_structure_solution 'Bruker SHELXTL'
_diffrn_ambient_temperature 293(2)
_diffrn_measured_fraction_theta_full 1.000
_diffrn_measured_fraction_theta_max 1.000
_diffrn_measurement_device_type 'multiwire proportional'
_diffrn_measurement_method 'phi and omega scans'
_diffrn_radiation_type CuK\a
_diffrn_radiation_wavelength 1.54178
_diffrn_reflns_av_R_equivalents 0.0727
_diffrn_reflns_av_unetI/netI 0.0825
_diffrn_reflns_Laue_measured_fraction_full 1.000
_diffrn_reflns_Laue_measured_fraction_max 1.000
_diffrn_reflns_limit_h_max 9
_diffrn_reflns_limit_h_min -11
_diffrn_reflns_limit_k_max 5
_diffrn_reflns_limit_k_min -7
_diffrn_reflns_limit_l_max 23
_diffrn_reflns_limit_l_min -25
_diffrn_reflns_number 6828
_diffrn_reflns_point_group_measured_fraction_full 1.000
_diffrn_reflns_point_group_measured_fraction_max 1.000
_diffrn_reflns_theta_full 65.026
_diffrn_reflns_theta_max 65.026
_diffrn_reflns_theta_min 4.171
_exptl_absorpt_coefficient_mu 1.762
_exptl_absorpt_correction_type none
_exptl_crystal_density_diffrn 1.421
_exptl_crystal_description block
_exptl_crystal_F_000 568
_refine_diff_density_max 0.813
_refine_diff_density_min -0.435
_refine_diff_density_rms 0.095
_refine_ls_extinction_method none
_refine_ls_goodness_of_fit_ref 1.055
_refine_ls_hydrogen_treatment constr
_refine_ls_matrix_type full
_refine_ls_number_parameters 164
_refine_ls_number_reflns 2187
_refine_ls_number_restraints 142
_refine_ls_restrained_S_all 1.039
_refine_ls_R_factor_all 0.1008
_refine_ls_R_factor_gt 0.0711
_refine_ls_shift/su_max 0.000
_refine_ls_shift/su_mean 0.000
_refine_ls_structure_factor_coef Fsqd
_refine_ls_weighting_details 'w=1/[\s^2^(Fo^2^)+(0.0903P)^2^+1.0016P] where P=(Fo^2^+2Fc^2^)/3'
_refine_ls_weighting_scheme calc
_refine_ls_wR_factor_gt 0.1710
_refine_ls_wR_factor_ref 0.1948
_reflns_Friedel_coverage 0.000
_reflns_number_gt 1541
_reflns_number_total 2187
_reflns_threshold_expression 'I > 2\s(I)'
_cod_data_source_file d1ra02994k2.cif
_cod_data_source_block shelx
_cod_original_cell_volume 1280.86(18)
_cod_original_sg_symbol_H-M 'P 2/c'
_cod_database_code 7243168
_shelx_shelxl_version_number 2018/1
_shelx_space_group_comment
; 
The symmetry employed for this shelxl refinement is uniquely defined 
by the following loop, which should always be used as a source of 
symmetry information in preference to the above space-group names. 
They are only intended as comments. 
;

loop_
_space_group_symop_operation_xyz
'x, y, z'
'-x, y, -z+1/2'
'-x, -y, -z'
'x, -y, z-1/2'

loop_
_atom_site_label
_atom_site_type_symbol
_atom_site_fract_x
_atom_site_fract_y
_atom_site_fract_z
_atom_site_U_iso_or_equiv
_atom_site_adp_type
_atom_site_occupancy
_atom_site_site_symmetry_order
_atom_site_calc_flag
_atom_site_refinement_flags_posn
_atom_site_refinement_flags_adp
_atom_site_refinement_flags_occupancy
_atom_site_disorder_assembly
_atom_site_disorder_group
C1 C 0.7608(5) 1.2492(10) 0.7530(2) 0.0323(12) Uani 1 1 d . U . . .
C2 C 0.8912(5) 1.3630(9) 0.7502(2) 0.0328(12) Uani 1 1 d . U . . .
C3 C 0.9295(5) 1.5767(9) 0.7502(3) 0.0401(13) Uani 1 1 d . U . . .
H3 H 0.873936 1.699946 0.750357 0.048 Uiso 1 1 calc R U . . .
C4 C 0.5514(6) 1.0066(11) 0.6267(3) 0.0493(15) Uani 1 1 d . U . . .
H4 H 0.600839 1.137424 0.628141 0.059 Uiso 1 1 calc R U . . .
C5 C 0.5504(7) 0.8602(12) 0.5767(3) 0.0605(18) Uani 1 1 d . U . . .
H5 H 0.599756 0.893406 0.545588 0.073 Uiso 1 1 calc R U . . .
C6 C 0.4764(7) 0.6661(11) 0.5733(3) 0.0541(16) Uani 1 1 d . U . . .
C7 C 0.4070(6) 0.6260(10) 0.6205(3) 0.0499(15) Uani 1 1 d . U . . .
H7 H 0.355332 0.497747 0.619937 0.060 Uiso 1 1 calc R U . . .
C8 C 0.4133(6) 0.7743(10) 0.6687(3) 0.0447(14) Uani 1 1 d . U . . .
H8 H 0.366351 0.741816 0.700767 0.054 Uiso 1 1 calc R U . . .
C9 C 0.4659(7) 0.4991(14) 0.5205(3) 0.0672(19) Uani 1 1 d . U . . .
H9 H 0.402401 0.385884 0.519300 0.081 Uiso 1 1 calc R U . . .
C10 C 0.9581(11) 0.9205(16) 0.6125(4) 0.118(4) Uani 1 1 d . U . . .
H10A H 0.867104 0.948364 0.618763 0.176 Uiso 1 1 calc R U . . .
H10B H 0.958062 0.791899 0.586452 0.176 Uiso 1 1 calc R U . . .
H10C H 1.017317 0.895881 0.652574 0.176 Uiso 1 1 calc R U . . .
C11 C 0.9169(15) 1.291(2) 0.5699(5) 0.163(5) Uani 1 1 d . U . . .
H11A H 0.832823 1.257912 0.583202 0.244 Uiso 1 1 calc R U . . .
H11B H 0.958998 1.417159 0.592622 0.244 Uiso 1 1 calc R U . . .
H11C H 0.898581 1.321958 0.525510 0.244 Uiso 1 1 calc R U . . .
C12 C 1.1347(13) 1.117(3) 0.5668(6) 0.163(5) Uani 1 1 d . U . . .
H12 H 1.192048 1.005462 0.586235 0.195 Uiso 1 1 calc R U . . .
N1 N 0.4832(4) 0.9631(8) 0.67220(19) 0.0361(11) Uani 1 1 d . U . . .
N2 N 1.0056(10) 1.1071(14) 0.5823(3) 0.101(2) Uani 1 1 d . U . . .
O1 O 0.6553(3) 1.3669(6) 0.74782(17) 0.0375(9) Uani 1 1 d . U . . .
O2 O 0.7605(4) 1.0453(7) 0.7578(2) 0.0513(11) Uani 1 1 d . U . . .
O3 O 1.000000 1.2262(8) 0.750000 0.0328(12) Uani 1 2 d S TU P . .
O4 O 1.1869(10) 1.228(2) 0.5363(5) 0.250(7) Uani 1 1 d . U . . .
Zn1 Zn 0.500000 1.16352(16) 0.750000 0.0319(4) Uani 1 2 d S TU P . .

loop_
_atom_site_aniso_label
_atom_site_aniso_U_11
_atom_site_aniso_U_22
_atom_site_aniso_U_33
_atom_site_aniso_U_23
_atom_site_aniso_U_13
_atom_site_aniso_U_12
C1 0.022(3) 0.034(3) 0.043(3) -0.006(3) 0.012(2) -0.004(2)
C2 0.022(2) 0.035(3) 0.043(3) -0.002(3) 0.013(2) 0.001(2)
C3 0.027(3) 0.029(3) 0.066(4) -0.004(3) 0.013(2) 0.004(2)
C4 0.048(3) 0.058(4) 0.045(3) -0.004(3) 0.018(3) -0.011(3)
C5 0.066(4) 0.085(5) 0.037(3) -0.002(3) 0.025(3) -0.001(4)
C6 0.062(4) 0.049(4) 0.047(3) -0.004(3) 0.001(3) 0.008(3)
C7 0.053(4) 0.043(4) 0.054(3) -0.009(3) 0.011(3) -0.007(3)
C8 0.051(4) 0.037(3) 0.048(3) -0.005(3) 0.012(3) -0.004(3)
C9 0.070(5) 0.075(5) 0.057(4) -0.002(4) 0.014(3) 0.008(4)
C10 0.175(11) 0.093(7) 0.084(6) 0.006(5) 0.023(6) -0.030(7)
C11 0.243(14) 0.134(10) 0.126(9) 0.052(8) 0.071(10) 0.057(10)
C12 0.108(7) 0.253(16) 0.116(9) 0.022(9) -0.005(6) -0.057(8)
N1 0.037(2) 0.038(3) 0.035(2) -0.003(2) 0.0117(18) 0.000(2)
N2 0.136(6) 0.097(6) 0.071(4) -0.001(4) 0.023(4) -0.023(5)
O1 0.0200(17) 0.035(2) 0.060(2) -0.0044(18) 0.0146(15) 0.0014(15)
O2 0.030(2) 0.032(2) 0.096(3) 0.003(2) 0.021(2) -0.0040(17)
O3 0.018(2) 0.030(3) 0.053(3) 0.000 0.012(2) 0.000
O4 0.145(8) 0.361(15) 0.227(11) 0.136(10) -0.005(6) -0.152(10)
Zn1 0.0257(6) 0.0313(6) 0.0407(6) 0.000 0.0115(4) 0.000

loop_
_atom_type_symbol
_atom_type_description
_atom_type_scat_dispersion_real
_atom_type_scat_dispersion_imag
_atom_type_scat_source
C C 0.0181 0.0091 'International Tables Vol C Tables 4.2.6.8 and 6.1.1.4'
H H 0.0000 0.0000 'International Tables Vol C Tables 4.2.6.8 and 6.1.1.4'
N N 0.0311 0.0180 'International Tables Vol C Tables 4.2.6.8 and 6.1.1.4'
O O 0.0492 0.0322 'International Tables Vol C Tables 4.2.6.8 and 6.1.1.4'
Zn Zn -1.5491 0.6778 'International Tables Vol C Tables 4.2.6.8 and 6.1.1.4'

loop_
_geom_angle_atom_site_label_1
_geom_angle_atom_site_label_2
_geom_angle_atom_site_label_3
_geom_angle
_geom_angle_site_symmetry_1
_geom_angle_site_symmetry_3
_geom_angle_publ_flag
O2 C1 O1 123.8(5) . . ?
O2 C1 C2 118.8(5) . . ?
O1 C1 C2 117.4(5) . . ?
C3 C2 O3 110.8(4) . . ?
C3 C2 C1 134.1(5) . . ?
O3 C2 C1 115.1(4) . . ?
C2 C3 C3 106.5(3) . 2_756 ?
C2 C3 H3 126.7 . . ?
C3 C3 H3 126.7 2_756 . ?
N1 C4 C5 121.4(6) . . ?
N1 C4 H4 119.3 . . ?
C5 C4 H4 119.3 . . ?
C6 C5 C4 120.2(6) . . ?
C6 C5 H5 119.9 . . ?
C4 C5 H5 119.9 . . ?
C7 C6 C5 117.2(6) . . ?
C7 C6 C9 118.4(6) . . ?
C5 C6 C9 124.4(6) . . ?
C6 C7 C8 120.0(6) . . ?
C6 C7 H7 120.0 . . ?
C8 C7 H7 120.0 . . ?
N1 C8 C7 123.4(6) . . ?
N1 C8 H8 118.3 . . ?
C7 C8 H8 118.3 . . ?
C9 C9 C6 125.2(11) 3_666 . ?
C9 C9 H9 117.4 3_666 . ?
C6 C9 H9 117.4 . . ?
N2 C10 H10A 109.5 . . ?
N2 C10 H10B 109.5 . . ?
H10A C10 H10B 109.5 . . ?
N2 C10 H10C 109.5 . . ?
H10A C10 H10C 109.5 . . ?
H10B C10 H10C 109.5 . . ?
N2 C11 H11A 109.5 . . ?
N2 C11 H11B 109.5 . . ?
H11A C11 H11B 109.5 . . ?
N2 C11 H11C 109.5 . . ?
H11A C11 H11C 109.5 . . ?
H11B C11 H11C 109.5 . . ?
O4 C12 N2 135.7(17) . . ?
O4 C12 H12 112.1 . . ?
N2 C12 H12 112.1 . . ?
C4 N1 C8 117.9(5) . . ?
C4 N1 Zn1 121.2(4) . . ?
C8 N1 Zn1 120.6(4) . . ?
C12 N2 C11 119.7(11) . . ?
C12 N2 C10 123.2(12) . . ?
C11 N2 C10 117.1(10) . . ?
C1 O1 Zn1 106.9(3) . . ?
C2 O3 C2 105.5(5) . 2_756 ?
O1 Zn1 O1 103.5(2) 2_656 . ?
O1 Zn1 N1 116.48(16) 2_656 . ?
O1 Zn1 N1 106.55(16) . . ?
O1 Zn1 N1 106.55(16) 2_656 2_656 ?
O1 Zn1 N1 116.48(16) . 2_656 ?
N1 Zn1 N1 107.6(3) . 2_656 ?

loop_
_geom_bond_atom_site_label_1
_geom_bond_atom_site_label_2
_geom_bond_distance
_geom_bond_site_symmetry_2
_geom_bond_publ_flag
C1 O2 1.237(7) . ?
C1 O1 1.258(6) . ?
C1 C2 1.486(7) . ?
C2 C3 1.348(7) . ?
C2 O3 1.367(6) . ?
C3 C3 1.409(10) 2_756 ?
C3 H3 0.9300 . ?
C4 N1 1.328(7) . ?
C4 C5 1.395(8) . ?
C4 H4 0.9300 . ?
C5 C6 1.382(9) . ?
C5 H5 0.9300 . ?
C6 C7 1.364(9) . ?
C6 C9 1.512(9) . ?
C7 C8 1.367(8) . ?
C7 H7 0.9300 . ?
C8 N1 1.333(7) . ?
C8 H8 0.9300 . ?
C9 C9 1.221(12) 3_666 ?
C9 H9 0.9300 . ?
C10 N2 1.431(11) . ?
C10 H10A 0.9600 . ?
C10 H10B 0.9600 . ?
C10 H10C 0.9600 . ?
C11 N2 1.414(13) . ?
C11 H11A 0.9600 . ?
C11 H11B 0.9600 . ?
C11 H11C 0.9600 . ?
C12 O4 1.136(13) . ?
C12 N2 1.396(14) . ?
C12 H12 0.9300 . ?
N1 Zn1 2.053(4) . ?
O1 Zn1 1.988(3) . ?
